data_7248612
loop_
_publ_author_name
'Knorr, Michael'
'Viau, Lydie'
'Knauer, Lena'
'Strohmann, Carsten'
'Rousselin, Yoann'
'Kubicki, Marek M.'

_publ_section_title
;
 Polymeric CuX coordination compounds assembled from acetylenic thioether
 ligands RSCH2C&#xE002;CCH2R (R = C6H11, t-Bu): effect of the RS-group,
 halide and stoichiometry on the network architecture and the luminescence
 properties
;
_journal_issue 22
_journal_name_full CrystEngComm
_journal_page_first 2953
_journal_page_last 2975
_journal_paper_doi 10.1039/D4CE00173G
_journal_volume 26
_journal_year 2024
_chemical_formula_moiety 'C16 H26 Br Cu S2'
_chemical_formula_sum 'C16 H26 Br Cu S2'
_chemical_formula_weight 425.94
_space_group_crystal_system monoclinic
_space_group_IT_number 15
_space_group_name_Hall '-C 2yc'
_space_group_name_H-M_alt 'C 1 2/c 1'
_atom_sites_solution_hydrogens geom
_atom_sites_solution_primary direct
_audit_creation_date 2024-04-03
_audit_creation_method
;FinalCif V136 by Daniel Kratzert, Freiburg 2024, 
https://dkratzert.de/finalcif.html
;
_audit_update_record
;
2024-04-09 deposited with the CCDC.	2024-05-09 downloaded from the CCDC.
;
_cell_angle_alpha 90
_cell_angle_beta 96.959(8)
_cell_angle_gamma 90
_cell_formula_units_Z 16
_cell_length_a 31.366(2)
_cell_length_b 10.0042(7)
_cell_length_c 22.8146(17)
_cell_measurement_reflns_used 8096
_cell_measurement_temperature 150.0(1)
_cell_measurement_theta_max 29.1202
_cell_measurement_theta_min 2.1302
_cell_volume 7106.3(9)
_computing_cell_refinement 'CrysAlis CCD (Oxford Diffraction, 2012)'
_computing_data_collection 'CrysAlis CCD (Oxford Diffraction, 2012)'
_computing_data_reduction 'CrysAlis RED (Oxford Diffraction, 2012)'
_computing_molecular_graphics 'Olex2 1.5 (Dolomanov et al., 2009)'
_computing_publication_material 'Olex2 1.5 (Dolomanov et al., 2009)'
_computing_structure_refinement 'SHELXL 2019/3 (Sheldrick, 2015)'
_computing_structure_solution 'SHELXS97 (Sheldrick, 2008)'
_diffrn_ambient_temperature 150.0(1)
_diffrn_detector_area_resol_mean 16.0560
_diffrn_detector_type 'CCD area detector'
_diffrn_measured_fraction_theta_full 0.977
_diffrn_measured_fraction_theta_max 0.977
_diffrn_measurement_device 'four-circle diffractometer'
_diffrn_measurement_device_type 'Xcalibur, Sapphire3'
_diffrn_measurement_method '\w and \f scans'
_diffrn_radiation_type MoK\a
_diffrn_radiation_wavelength 0.71073
_diffrn_reflns_av_R_equivalents 0.0301
_diffrn_reflns_av_unetI/netI 0.0556
_diffrn_reflns_Laue_measured_fraction_full 0.977
_diffrn_reflns_Laue_measured_fraction_max 0.977
_diffrn_reflns_limit_h_max 36
_diffrn_reflns_limit_h_min -36
_diffrn_reflns_limit_k_max 11
_diffrn_reflns_limit_k_min -11
_diffrn_reflns_limit_l_max 17
_diffrn_reflns_limit_l_min -27
_diffrn_reflns_number 18548
_diffrn_reflns_point_group_measured_fraction_full 0.977
_diffrn_reflns_point_group_measured_fraction_max 0.977
_diffrn_reflns_theta_full 25.000
_diffrn_reflns_theta_max 25.000
_diffrn_reflns_theta_min 2.138
_exptl_absorpt_coefficient_mu 3.703
_exptl_absorpt_correction_T_max 1.00000
_exptl_absorpt_correction_T_min 0.70359
_exptl_absorpt_correction_type multi-scan
_exptl_absorpt_process_details
;
CrysAlisPro, Oxford Diffraction Ltd.,
Version 1.171.33.41 (release 06-05-2009 CrysAlis171 .NET)
(compiled May  6 2009,17:20:42)
Empirical absorption correction using spherical harmonics,
 implemented in SCALE3 ABSPACK scaling algorithm.
;
_exptl_crystal_colour 'clear light colourless'
_exptl_crystal_colour_lustre clear
_exptl_crystal_colour_modifier light
_exptl_crystal_colour_primary colourless
_exptl_crystal_density_diffrn 1.592
_exptl_crystal_description block
_exptl_crystal_F_000 3488
_exptl_crystal_size_max 0.2
_exptl_crystal_size_mid 0.2
_exptl_crystal_size_min 0.1
_refine_diff_density_max 1.219
_refine_diff_density_min -0.674
_refine_diff_density_rms 0.078
_refine_ls_extinction_method none
_refine_ls_goodness_of_fit_ref 0.890
_refine_ls_hydrogen_treatment constr
_refine_ls_matrix_type full
_refine_ls_number_parameters 362
_refine_ls_number_reflns 6118
_refine_ls_number_restraints 0
_refine_ls_restrained_S_all 0.890
_refine_ls_R_factor_all 0.0483
_refine_ls_R_factor_gt 0.0301
_refine_ls_shift/su_max 0.002
_refine_ls_shift/su_mean 0.000
_refine_ls_structure_factor_coef Fsqd
_refine_ls_weighting_details 'w=1/[\s^2^(Fo^2^)+(0.0355P)^2^] where P=(Fo^2^+2Fc^2^)/3'
_refine_ls_weighting_scheme calc
_refine_ls_wR_factor_gt 0.0636
_refine_ls_wR_factor_ref 0.0653
_reflns_Friedel_coverage 0.000
_reflns_number_gt 4230
_reflns_number_total 6118
_reflns_threshold_expression 'I > 2\s(I)'
_cod_data_source_file d4ce00173g2.cif
_cod_data_source_block CP3D2
_cod_depositor_comments 'Adding full bibliography for 7248612--7248631.cif.'
_cod_original_cell_volume 7106.2(9)
_cod_database_code 7248612
_olex2_refinement_description
;
1. Fixed Uiso
 At 1.2 times of:
  All C(H) groups, All C(H,H) groups
2.a Ternary CH refined with riding coordinates:
 C17(H17), C27(H27), C1(H1), C11(H11)
2.b Secondary CH2 refined with riding coordinates:
 C19(H19A,H19B), C10(H10A,H10B), C6(H6A,H6B), C2(H2A,H2B), C5(H5A,H5B), C7(H7A,
 H7B), C12(H12A,H12B), C18(H18A,H18B), C32(H32A,H32B), C20(H20A,H20B), C31(H31A,
 H31B), C23(H23A,H23B), C4(H4A,H4B), C3(H3A,H3B), C15(H15A,H15B), C14(H14A,
 H14B), C28(H28A,H28B), C30(H30A,H30B), C22(H22A,H22B), C29(H29A,H29B),
 C26(H26A,H26B), C16(H16A,H16B), C13(H13A,H13B), C21(H21A,H21B)
;
_olex2_submission_special_instructions 'No special instructions were received'
_shelx_shelxl_version_number 2019/3
_shelx_space_group_comment
;
The symmetry employed for this shelxl refinement is uniquely defined
by the following loop, which should always be used as a source of
symmetry information in preference to the above space-group names.
They are only intended as comments.
;
_shelx_estimated_absorpt_t_min 0.525
_shelx_estimated_absorpt_t_max 0.708

loop_
_space_group_symop_operation_xyz
'x, y, z'
'-x, y, -z+1/2'
'x+1/2, y+1/2, z'
'-x+1/2, y+1/2, -z+1/2'
'-x, -y, -z'
'x, -y, z-1/2'
'-x+1/2, -y+1/2, -z'
'x+1/2, -y+1/2, z-1/2'

loop_
_atom_site_label
_atom_site_type_symbol
_atom_site_fract_x
_atom_site_fract_y
_atom_site_fract_z
_atom_site_U_iso_or_equiv
_atom_site_adp_type
_atom_site_occupancy
_atom_site_site_symmetry_order
_atom_site_calc_flag
_atom_site_refinement_flags_posn
_atom_site_refinement_flags_adp
_atom_site_refinement_flags_occupancy
_atom_site_disorder_assembly
_atom_site_disorder_group
Cu2 Cu 0.500000 0.60020(6) 0.750000 0.02970(16) Uani 1 2 d S T P . .
Cu3 Cu 0.500000 0.30594(6) 0.750000 0.03117(17) Uani 1 2 d S T P . .
Br2 Br 0.44119(2) 0.45402(3) 0.77527(2) 0.02739(10) Uani 1 1 d . . . . .
Br1 Br 0.69433(2) 0.84336(3) 0.46756(2) 0.02942(10) Uani 1 1 d . . . . .
Cu1 Cu 0.73342(2) 0.63061(4) 0.47111(2) 0.02870(12) Uani 1 1 d . . . . .
S1 S 0.70051(3) 0.44529(8) 0.50311(4) 0.0250(2) Uani 1 1 d . . . . .
S2 S 0.75298(3) 0.61093(8) 0.37650(4) 0.0247(2) Uani 1 1 d . . . . .
S3 S 0.47880(3) 0.73511(9) 0.67008(4) 0.0314(2) Uani 1 1 d . . . . .
S4 S 0.47463(3) 0.16811(9) 0.67127(4) 0.0342(2) Uani 1 1 d . . . . .
C19 C 0.35307(11) 0.8364(4) 0.61230(16) 0.0363(10) Uani 1 1 d . . . . .
H19A H 0.341029 0.883948 0.575958 0.044 Uiso 1 1 calc R U . . .
H19B H 0.338627 0.748545 0.612890 0.044 Uiso 1 1 calc R U . . .
C10 C 0.79685(11) 0.4928(3) 0.38526(16) 0.0280(9) Uani 1 1 d . . . . .
H10A H 0.808023 0.481576 0.346792 0.034 Uiso 1 1 calc R U . . .
H10B H 0.820321 0.529937 0.413486 0.034 Uiso 1 1 calc R U . . .
C17 C 0.42079(10) 0.7501(3) 0.66754(15) 0.0242(8) Uani 1 1 d . . . . .
H17 H 0.408318 0.658535 0.670008 0.029 Uiso 1 1 calc R U . . .
C6 C 0.67814(11) 0.6013(3) 0.59598(15) 0.0281(9) Uani 1 1 d . . . . .
H6A H 0.702705 0.566218 0.622947 0.034 Uiso 1 1 calc R U . . .
H6B H 0.688553 0.677395 0.573905 0.034 Uiso 1 1 calc R U . . .
C2 C 0.62124(11) 0.5344(4) 0.51440(16) 0.0334(9) Uani 1 1 d . . . . .
H2A H 0.610102 0.457946 0.489552 0.040 Uiso 1 1 calc R U . . .
H2B H 0.628144 0.607533 0.487885 0.040 Uiso 1 1 calc R U . . .
C5 C 0.64360(12) 0.6495(3) 0.63180(16) 0.0346(10) Uani 1 1 d . . . . .
H5A H 0.635890 0.576442 0.657848 0.041 Uiso 1 1 calc R U . . .
H5B H 0.654783 0.725120 0.657094 0.041 Uiso 1 1 calc R U . . .
C27 C 0.51836(11) 0.1833(3) 0.62624(15) 0.0279(9) Uani 1 1 d . . . . .
H27 H 0.527253 0.279292 0.626145 0.033 Uiso 1 1 calc R U . . .
C9 C 0.71505(11) 0.1377(3) 0.59374(16) 0.0264(8) Uani 1 1 d . . . . .
C1 C 0.66139(11) 0.4926(3) 0.55291(15) 0.0258(8) Uani 1 1 d . . . . .
H1 H 0.654685 0.411911 0.575959 0.031 Uiso 1 1 calc R U . . .
C7 C 0.74172(11) 0.3682(3) 0.55445(15) 0.0261(8) Uani 1 1 d . . . . .
H7A H 0.767449 0.351683 0.534275 0.031 Uiso 1 1 calc R U . . .
H7B H 0.750012 0.430292 0.587665 0.031 Uiso 1 1 calc R U . . .
C12 C 0.72564(13) 0.4907(4) 0.26888(17) 0.0404(10) Uani 1 1 d . . . . .
H12A H 0.754294 0.447789 0.273197 0.048 Uiso 1 1 calc R U . . .
H12B H 0.704990 0.427909 0.247254 0.048 Uiso 1 1 calc R U . . .
C18 C 0.40072(11) 0.8155(3) 0.61133(15) 0.0292(9) Uani 1 1 d . . . . .
H18A H 0.405403 0.758516 0.577204 0.035 Uiso 1 1 calc R U . . .
H18B H 0.414737 0.902769 0.606472 0.035 Uiso 1 1 calc R U . . .
C25 C 0.44694(12) 0.3967(5) 0.61583(16) 0.0358(10) Uani 1 1 d . . . . .
C32 C 0.50728(13) 0.1391(4) 0.56300(16) 0.0396(10) Uani 1 1 d . . . . .
H32A H 0.483184 0.193587 0.543787 0.048 Uiso 1 1 calc R U . . .
H32B H 0.498104 0.044359 0.561920 0.048 Uiso 1 1 calc R U . . .
C20 C 0.34428(12) 0.9166(4) 0.66570(17) 0.0410(10) Uani 1 1 d . . . . .
H20A H 0.356333 1.007626 0.663234 0.049 Uiso 1 1 calc R U . . .
H20B H 0.312881 0.924991 0.666250 0.049 Uiso 1 1 calc R U . . .
C31 C 0.54606(13) 0.1551(4) 0.52991(17) 0.0432(11) Uani 1 1 d . . . . .
H31A H 0.538760 0.123299 0.488825 0.052 Uiso 1 1 calc R U . . .
H31B H 0.553653 0.250985 0.528426 0.052 Uiso 1 1 calc R U . . .
C24 C 0.46329(13) 0.5001(4) 0.60981(16) 0.0351(10) Uani 1 1 d . . . . .
C23 C 0.48413(12) 0.6301(4) 0.60677(17) 0.0401(10) Uani 1 1 d . . . . .
H23A H 0.471466 0.676981 0.570570 0.048 Uiso 1 1 calc R U . . .
H23B H 0.515021 0.616122 0.603692 0.048 Uiso 1 1 calc R U . . .
C4 C 0.60398(13) 0.6937(4) 0.59221(18) 0.0406(11) Uani 1 1 d . . . . .
H4A H 0.611098 0.771686 0.568505 0.049 Uiso 1 1 calc R U . . .
H4B H 0.581549 0.721471 0.616718 0.049 Uiso 1 1 calc R U . . .
C3 C 0.58694(12) 0.5814(4) 0.55131(18) 0.0400(10) Uani 1 1 d . . . . .
H3A H 0.561528 0.612968 0.524982 0.048 Uiso 1 1 calc R U . . .
H3B H 0.577872 0.505769 0.574915 0.048 Uiso 1 1 calc R U . . .
C15 C 0.67173(12) 0.7194(4) 0.28827(17) 0.0377(10) Uani 1 1 d . . . . .
H15A H 0.642920 0.761294 0.283581 0.045 Uiso 1 1 calc R U . . .
H15B H 0.692283 0.783798 0.309008 0.045 Uiso 1 1 calc R U . . .
C14 C 0.68474(13) 0.6891(4) 0.22857(17) 0.0407(10) Uani 1 1 d . . . . .
H14A H 0.686788 0.773698 0.206538 0.049 Uiso 1 1 calc R U . . .
H14B H 0.662406 0.633022 0.206175 0.049 Uiso 1 1 calc R U . . .
C28 C 0.55574(13) 0.1026(4) 0.65634(17) 0.0440(11) Uani 1 1 d . . . . .
H28A H 0.547395 0.007337 0.658001 0.053 Uiso 1 1 calc R U . . .
H28B H 0.563252 0.134846 0.697311 0.053 Uiso 1 1 calc R U . . .
C30 C 0.58417(15) 0.0780(5) 0.5588(2) 0.0622(14) Uani 1 1 d . . . . .
H30A H 0.577958 -0.018973 0.555783 0.075 Uiso 1 1 calc R U . . .
H30B H 0.609397 0.096243 0.537821 0.075 Uiso 1 1 calc R U . . .
C11 C 0.71242(11) 0.5158(3) 0.32975(15) 0.0302(9) Uani 1 1 d . . . . .
H11 H 0.708185 0.427803 0.349025 0.036 Uiso 1 1 calc R U . . .
C22 C 0.41234(11) 0.8285(3) 0.72191(15) 0.0321(9) Uani 1 1 d . . . . .
H22A H 0.427093 0.916045 0.722283 0.039 Uiso 1 1 calc R U . . .
H22B H 0.423896 0.778969 0.757923 0.039 Uiso 1 1 calc R U . . .
C29 C 0.59439(14) 0.1161(5) 0.62264(19) 0.0682(15) Uani 1 1 d . . . . .
H29A H 0.604676 0.209667 0.625258 0.082 Uiso 1 1 calc R U . . .
H29B H 0.617834 0.058250 0.641259 0.082 Uiso 1 1 calc R U . . .
C26 C 0.43247(12) 0.2643(4) 0.62930(19) 0.0441(11) Uani 1 1 d . . . . .
H26A H 0.422671 0.216867 0.592023 0.053 Uiso 1 1 calc R U . . .
H26B H 0.407718 0.271796 0.652213 0.053 Uiso 1 1 calc R U . . .
C16 C 0.67077(11) 0.5931(4) 0.32503(17) 0.0373(10) Uani 1 1 d . . . . .
H16A H 0.664565 0.617488 0.365196 0.045 Uiso 1 1 calc R U . . .
H16B H 0.647165 0.534935 0.307147 0.045 Uiso 1 1 calc R U . . .
C13 C 0.72734(13) 0.6173(4) 0.23309(16) 0.0418(11) Uani 1 1 d . . . . .
H13A H 0.750269 0.676423 0.252110 0.050 Uiso 1 1 calc R U . . .
H13B H 0.734243 0.594911 0.193035 0.050 Uiso 1 1 calc R U . . .
C8 C 0.72730(11) 0.2417(4) 0.57769(15) 0.0260(8) Uani 1 1 d . . . . .
C21 C 0.36401(12) 0.8502(4) 0.72168(17) 0.0385(10) Uani 1 1 d . . . . .
H21A H 0.349864 0.762827 0.725927 0.046 Uiso 1 1 calc R U . . .
H21B H 0.358978 0.906365 0.755897 0.046 Uiso 1 1 calc R U . . .

loop_
_atom_site_aniso_label
_atom_site_aniso_U_11
_atom_site_aniso_U_22
_atom_site_aniso_U_33
_atom_site_aniso_U_23
_atom_site_aniso_U_13
_atom_site_aniso_U_12
Cu2 0.0219(4) 0.0359(4) 0.0296(4) 0.000 -0.0038(3) 0.000
Cu3 0.0283(4) 0.0399(4) 0.0264(4) 0.000 0.0079(3) 0.000
Br2 0.0194(2) 0.0358(2) 0.0270(2) 0.00043(17) 0.00307(15) -0.00009(16)
Br1 0.0341(2) 0.02577(19) 0.0277(2) 0.00345(16) 0.00069(17) 0.00486(16)
Cu1 0.0332(3) 0.0275(3) 0.0265(3) 0.00226(19) 0.0084(2) 0.0057(2)
S1 0.0258(5) 0.0278(5) 0.0214(5) -0.0002(4) 0.0031(4) 0.0035(4)
S2 0.0254(5) 0.0267(5) 0.0218(5) 0.0003(4) 0.0020(4) -0.0001(4)
S3 0.0220(5) 0.0361(6) 0.0357(6) 0.0073(4) 0.0017(4) 0.0007(4)
S4 0.0313(6) 0.0364(6) 0.0359(6) -0.0041(5) 0.0083(5) -0.0059(4)
C19 0.031(2) 0.041(2) 0.035(2) 0.0041(19) -0.0041(19) 0.0024(18)
C10 0.022(2) 0.033(2) 0.029(2) -0.0026(17) 0.0046(18) 0.0005(16)
C17 0.019(2) 0.0228(19) 0.031(2) 0.0035(16) 0.0041(17) -0.0005(15)
C6 0.030(2) 0.034(2) 0.0200(19) 0.0017(16) 0.0040(17) 0.0007(17)
C2 0.030(2) 0.038(2) 0.031(2) -0.0034(18) -0.0007(18) 0.0031(18)
C5 0.043(3) 0.032(2) 0.031(2) -0.0069(18) 0.012(2) -0.0027(18)
C27 0.031(2) 0.027(2) 0.027(2) -0.0009(16) 0.0055(18) 0.0019(16)
C9 0.025(2) 0.027(2) 0.028(2) -0.0024(17) 0.0072(17) 0.0048(17)
C1 0.027(2) 0.0274(19) 0.024(2) 0.0036(16) 0.0057(17) 0.0031(16)
C7 0.024(2) 0.031(2) 0.023(2) 0.0017(16) 0.0034(17) 0.0021(16)
C12 0.046(3) 0.037(2) 0.035(2) -0.0144(19) -0.006(2) 0.0098(19)
C18 0.028(2) 0.033(2) 0.026(2) 0.0033(17) 0.0029(18) 0.0007(17)
C25 0.025(2) 0.057(3) 0.023(2) -0.009(2) -0.0042(18) 0.014(2)
C32 0.047(3) 0.038(2) 0.033(2) -0.0056(19) 0.000(2) -0.0021(19)
C20 0.028(2) 0.047(3) 0.048(3) 0.004(2) 0.007(2) 0.0134(19)
C31 0.065(3) 0.041(2) 0.024(2) -0.0021(19) 0.011(2) 0.000(2)
C24 0.031(2) 0.054(3) 0.019(2) -0.0026(19) -0.0024(18) 0.019(2)
C23 0.034(2) 0.055(3) 0.033(2) 0.013(2) 0.012(2) 0.016(2)
C4 0.041(3) 0.031(2) 0.053(3) 0.000(2) 0.022(2) 0.0104(19)
C3 0.025(2) 0.055(3) 0.041(3) 0.000(2) 0.005(2) 0.0051(19)
C15 0.029(2) 0.039(2) 0.043(3) 0.0004(19) -0.003(2) 0.0073(18)
C14 0.045(3) 0.039(2) 0.037(2) 0.0122(19) -0.001(2) -0.004(2)
C28 0.050(3) 0.053(3) 0.030(2) 0.012(2) 0.008(2) 0.022(2)
C30 0.068(3) 0.077(3) 0.047(3) 0.014(3) 0.030(3) 0.033(3)
C11 0.034(2) 0.025(2) 0.029(2) 0.0071(16) -0.0054(18) -0.0077(17)
C22 0.036(2) 0.035(2) 0.025(2) 0.0016(18) 0.0021(18) 0.0005(18)
C29 0.045(3) 0.117(4) 0.043(3) 0.019(3) 0.011(3) 0.044(3)
C26 0.025(2) 0.051(3) 0.055(3) -0.017(2) 0.000(2) -0.007(2)
C16 0.023(2) 0.054(3) 0.036(2) 0.005(2) 0.0040(19) -0.0068(19)
C13 0.051(3) 0.055(3) 0.021(2) 0.0015(19) 0.011(2) -0.001(2)
C8 0.022(2) 0.035(2) 0.022(2) 0.0001(17) 0.0051(17) 0.0085(18)
C21 0.038(3) 0.043(2) 0.036(2) 0.002(2) 0.012(2) 0.0070(19)

loop_
_atom_type_symbol
_atom_type_description
_atom_type_scat_dispersion_real
_atom_type_scat_dispersion_imag
_atom_type_scat_source
C C 0.0033 0.0016 'International Tables Vol C Tables 4.2.6.8 and 6.1.1.4'
H H 0.0000 0.0000 'International Tables Vol C Tables 4.2.6.8 and 6.1.1.4'
Br Br -0.2901 2.4595 'International Tables Vol C Tables 4.2.6.8 and 6.1.1.4'
Cu Cu 0.3201 1.2651 'International Tables Vol C Tables 4.2.6.8 and 6.1.1.4'
S S 0.1246 0.1234 'International Tables Vol C Tables 4.2.6.8 and 6.1.1.4'

loop_
_geom_angle_atom_site_label_1
_geom_angle_atom_site_label_2
_geom_angle_atom_site_label_3
_geom_angle
_geom_angle_site_symmetry_1
_geom_angle_site_symmetry_3
_geom_angle_publ_flag
Br2 Cu2 Cu3 53.799(14) . . ?
Br2 Cu2 Cu3 53.797(14) 2_656 . ?
Br2 Cu2 Br2 107.60(3) 2_656 . ?
S3 Cu2 Cu3 125.91(3) . . ?
S3 Cu2 Cu3 125.91(3) 2_656 . ?
S3 Cu2 Br2 108.29(2) 2_656 . ?
S3 Cu2 Br2 112.28(2) . . ?
S3 Cu2 Br2 108.29(2) . 2_656 ?
S3 Cu2 Br2 112.27(2) 2_656 2_656 ?
S3 Cu2 S3 108.17(6) 2_656 . ?
Br2 Cu3 Cu2 53.447(14) . . ?
Br2 Cu3 Cu2 53.446(14) 2_656 . ?
Br2 Cu3 Br2 106.89(3) 2_656 . ?
S4 Cu3 Cu2 126.34(3) 2_656 . ?
S4 Cu3 Cu2 126.34(3) . . ?
S4 Cu3 Br2 111.58(2) 2_656 . ?
S4 Cu3 Br2 109.76(3) 2_656 2_656 ?
S4 Cu3 Br2 111.58(2) . 2_656 ?
S4 Cu3 Br2 109.76(3) . . ?
S4 Cu3 S4 107.32(6) 2_656 . ?
Cu2 Br2 Cu3 72.75(2) . . ?
Cu1 Br1 Cu1 70.134(19) . 7_666 ?
Br1 Cu1 Br1 109.867(19) . 7_666 ?
Br1 Cu1 Cu1 56.170(17) . 7_666 ?
Br1 Cu1 Cu1 53.697(17) 7_666 7_666 ?
S1 Cu1 Br1 118.13(3) . . ?
S1 Cu1 Br1 108.43(3) . 7_666 ?
S1 Cu1 Cu1 133.09(3) . 7_666 ?
S1 Cu1 S2 114.12(3) . . ?
S2 Cu1 Br1 101.72(3) . 7_666 ?
S2 Cu1 Br1 103.30(3) . . ?
S2 Cu1 Cu1 112.12(3) . 7_666 ?
C1 S1 Cu1 110.53(11) . . ?
C7 S1 Cu1 103.76(11) . . ?
C7 S1 C1 100.86(16) . . ?
C10 S2 Cu1 103.65(12) . . ?
C10 S2 C11 101.02(16) . . ?
C11 S2 Cu1 110.07(12) . . ?
C17 S3 Cu2 105.38(11) . . ?
C23 S3 Cu2 104.26(12) . . ?
C23 S3 C17 102.18(17) . . ?
C27 S4 Cu3 100.13(12) . . ?
C26 S4 Cu3 104.62(13) . . ?
C26 S4 C27 102.08(17) . . ?
H19A C19 H19B 108.0 . . ?
C18 C19 H19A 109.4 . . ?
C18 C19 H19B 109.4 . . ?
C20 C19 H19A 109.4 . . ?
C20 C19 H19B 109.4 . . ?
C20 C19 C18 111.3(3) . . ?
S2 C10 H10A 108.8 . . ?
S2 C10 H10B 108.8 . . ?
H10A C10 H10B 107.7 . . ?
C9 C10 S2 113.7(2) 7_656 . ?
C9 C10 H10A 108.8 7_656 . ?
C9 C10 H10B 108.8 7_656 . ?
S3 C17 H17 108.6 . . ?
C18 C17 S3 112.1(2) . . ?
C18 C17 H17 108.6 . . ?
C18 C17 C22 112.0(3) . . ?
C22 C17 S3 106.8(2) . . ?
C22 C17 H17 108.6 . . ?
H6A C6 H6B 108.0 . . ?
C5 C6 H6A 109.4 . . ?
C5 C6 H6B 109.4 . . ?
C5 C6 C1 111.3(3) . . ?
C1 C6 H6A 109.4 . . ?
C1 C6 H6B 109.4 . . ?
H2A C2 H2B 108.0 . . ?
C1 C2 H2A 109.4 . . ?
C1 C2 H2B 109.4 . . ?
C1 C2 C3 111.2(3) . . ?
C3 C2 H2A 109.4 . . ?
C3 C2 H2B 109.4 . . ?
C6 C5 H5A 109.4 . . ?
C6 C5 H5B 109.4 . . ?
H5A C5 H5B 108.0 . . ?
C4 C5 C6 111.2(3) . . ?
C4 C5 H5A 109.4 . . ?
C4 C5 H5B 109.4 . . ?
S4 C27 H27 108.1 . . ?
C32 C27 S4 114.5(3) . . ?
C32 C27 H27 108.1 . . ?
C32 C27 C28 110.6(3) . . ?
C28 C27 S4 107.1(2) . . ?
C28 C27 H27 108.1 . . ?
C8 C9 C10 175.9(4) . 7_656 ?
S1 C1 H1 108.5 . . ?
C6 C1 S1 112.4(2) . . ?
C6 C1 H1 108.5 . . ?
C2 C1 S1 106.6(2) . . ?
C2 C1 C6 112.3(3) . . ?
C2 C1 H1 108.5 . . ?
S1 C7 H7A 109.2 . . ?
S1 C7 H7B 109.2 . . ?
H7A C7 H7B 107.9 . . ?
C8 C7 S1 112.0(2) . . ?
C8 C7 H7A 109.2 . . ?
C8 C7 H7B 109.2 . . ?
H12A C12 H12B 107.8 . . ?
C11 C12 H12A 109.0 . . ?
C11 C12 H12B 109.0 . . ?
C13 C12 H12A 109.0 . . ?
C13 C12 H12B 109.0 . . ?
C13 C12 C11 112.8(3) . . ?
C19 C18 H18A 109.4 . . ?
C19 C18 H18B 109.4 . . ?
C17 C18 C19 111.1(3) . . ?
C17 C18 H18A 109.4 . . ?
C17 C18 H18B 109.4 . . ?
H18A C18 H18B 108.0 . . ?
C24 C25 C26 171.4(4) . . ?
C27 C32 H32A 109.7 . . ?
C27 C32 H32B 109.7 . . ?
C27 C32 C31 109.9(3) . . ?
H32A C32 H32B 108.2 . . ?
C31 C32 H32A 109.7 . . ?
C31 C32 H32B 109.7 . . ?
C19 C20 H20A 109.5 . . ?
C19 C20 H20B 109.5 . . ?
H20A C20 H20B 108.1 . . ?
C21 C20 C19 110.7(3) . . ?
C21 C20 H20A 109.5 . . ?
C21 C20 H20B 109.5 . . ?
C32 C31 H31A 109.3 . . ?
C32 C31 H31B 109.3 . . ?
H31A C31 H31B 107.9 . . ?
C30 C31 C32 111.7(3) . . ?
C30 C31 H31A 109.3 . . ?
C30 C31 H31B 109.3 . . ?
C25 C24 C23 176.0(4) . . ?
S3 C23 H23A 108.9 . . ?
S3 C23 H23B 108.9 . . ?
C24 C23 S3 113.2(3) . . ?
C24 C23 H23A 108.9 . . ?
C24 C23 H23B 108.9 . . ?
H23A C23 H23B 107.8 . . ?
C5 C4 H4A 109.5 . . ?
C5 C4 H4B 109.5 . . ?
C5 C4 C3 110.7(3) . . ?
H4A C4 H4B 108.1 . . ?
C3 C4 H4A 109.5 . . ?
C3 C4 H4B 109.5 . . ?
C2 C3 H3A 109.6 . . ?
C2 C3 H3B 109.6 . . ?
C4 C3 C2 110.5(3) . . ?
C4 C3 H3A 109.6 . . ?
C4 C3 H3B 109.6 . . ?
H3A C3 H3B 108.1 . . ?
H15A C15 H15B 108.0 . . ?
C14 C15 H15A 109.4 . . ?
C14 C15 H15B 109.4 . . ?
C14 C15 C16 111.1(3) . . ?
C16 C15 H15A 109.4 . . ?
C16 C15 H15B 109.4 . . ?
C15 C14 H14A 109.3 . . ?
C15 C14 H14B 109.3 . . ?
C15 C14 C13 111.7(3) . . ?
H14A C14 H14B 107.9 . . ?
C13 C14 H14A 109.3 . . ?
C13 C14 H14B 109.3 . . ?
C27 C28 H28A 109.6 . . ?
C27 C28 H28B 109.6 . . ?
C27 C28 C29 110.1(3) . . ?
H28A C28 H28B 108.2 . . ?
C29 C28 H28A 109.6 . . ?
C29 C28 H28B 109.6 . . ?
C31 C30 H30A 109.4 . . ?
C31 C30 H30B 109.4 . . ?
H30A C30 H30B 108.0 . . ?
C29 C30 C31 111.0(3) . . ?
C29 C30 H30A 109.4 . . ?
C29 C30 H30B 109.4 . . ?
S2 C11 H11 108.8 . . ?
C12 C11 S2 111.9(3) . . ?
C12 C11 H11 108.8 . . ?
C16 C11 S2 108.1(2) . . ?
C16 C11 C12 110.4(3) . . ?
C16 C11 H11 108.8 . . ?
C17 C22 H22A 109.7 . . ?
C17 C22 H22B 109.7 . . ?
C17 C22 C21 110.0(3) . . ?
H22A C22 H22B 108.2 . . ?
C21 C22 H22A 109.7 . . ?
C21 C22 H22B 109.7 . . ?
C28 C29 H29A 109.1 . . ?
C28 C29 H29B 109.1 . . ?
C30 C29 C28 112.3(4) . . ?
C30 C29 H29A 109.1 . . ?
C30 C29 H29B 109.1 . . ?
H29A C29 H29B 107.9 . . ?
S4 C26 H26A 109.3 . . ?
S4 C26 H26B 109.3 . . ?
C25 C26 S4 111.8(3) . . ?
C25 C26 H26A 109.3 . . ?
C25 C26 H26B 109.3 . . ?
H26A C26 H26B 107.9 . . ?
C15 C16 H16A 109.0 . . ?
C15 C16 H16B 109.0 . . ?
C11 C16 C15 113.0(3) . . ?
C11 C16 H16A 109.0 . . ?
C11 C16 H16B 109.0 . . ?
H16A C16 H16B 107.8 . . ?
C12 C13 H13A 109.6 . . ?
C12 C13 H13B 109.6 . . ?
C14 C13 C12 110.3(3) . . ?
C14 C13 H13A 109.6 . . ?
C14 C13 H13B 109.6 . . ?
H13A C13 H13B 108.1 . . ?
C9 C8 C7 176.8(4) . . ?
C20 C21 C22 111.8(3) . . ?
C20 C21 H21A 109.3 . . ?
C20 C21 H21B 109.3 . . ?
C22 C21 H21A 109.3 . . ?
C22 C21 H21B 109.3 . . ?
H21A C21 H21B 107.9 . . ?

loop_
_geom_bond_atom_site_label_1
_geom_bond_atom_site_label_2
_geom_bond_distance
_geom_bond_site_symmetry_2
_geom_bond_publ_flag
Cu2 Cu3 2.9438(9) . ?
Cu2 Br2 2.4761(5) 2_656 ?
Cu2 Br2 2.4761(5) . ?
Cu2 S3 2.3009(10) 2_656 ?
Cu2 S3 2.3009(10) . ?
Cu3 Br2 2.4874(5) . ?
Cu3 Br2 2.4873(5) 2_656 ?
Cu3 S4 2.3270(10) . ?
Cu3 S4 2.3269(10) 2_656 ?
Br1 Cu1 2.4527(5) . ?
Br1 Cu1 2.5282(6) 7_666 ?
Cu1 Cu1 2.8624(9) 7_666 ?
Cu1 S1 2.2843(10) . ?
Cu1 S2 2.3229(10) . ?
S1 C1 1.833(3) . ?
S1 C7 1.809(3) . ?
S2 C10 1.806(3) . ?
S2 C11 1.826(3) . ?
S3 C17 1.820(3) . ?
S3 C23 1.810(4) . ?
S4 C27 1.817(3) . ?
S4 C26 1.813(4) . ?
C19 H19A 0.9900 . ?
C19 H19B 0.9900 . ?
C19 C18 1.512(5) . ?
C19 C20 1.512(5) . ?
C10 H10A 0.9900 . ?
C10 H10B 0.9900 . ?
C10 C9 1.455(5) 7_656 ?
C17 H17 1.0000 . ?
C17 C18 1.508(5) . ?
C17 C22 1.518(5) . ?
C6 H6A 0.9900 . ?
C6 H6B 0.9900 . ?
C6 C5 1.513(4) . ?
C6 C1 1.516(5) . ?
C2 H2A 0.9900 . ?
C2 H2B 0.9900 . ?
C2 C1 1.505(5) . ?
C2 C3 1.519(5) . ?
C5 H5A 0.9900 . ?
C5 H5B 0.9900 . ?
C5 C4 1.511(5) . ?
C27 H27 1.0000 . ?
C27 C32 1.509(5) . ?
C27 C28 1.518(5) . ?
C9 C8 1.182(4) . ?
C1 H1 1.0000 . ?
C7 H7A 0.9900 . ?
C7 H7B 0.9900 . ?
C7 C8 1.465(5) . ?
C12 H12A 0.9900 . ?
C12 H12B 0.9900 . ?
C12 C11 1.518(5) . ?
C12 C13 1.511(5) . ?
C18 H18A 0.9900 . ?
C18 H18B 0.9900 . ?
C25 C24 1.170(5) . ?
C25 C26 1.445(6) . ?
C32 H32A 0.9900 . ?
C32 H32B 0.9900 . ?
C32 C31 1.516(5) . ?
C20 H20A 0.9900 . ?
C20 H20B 0.9900 . ?
C20 C21 1.505(5) . ?
C31 H31A 0.9900 . ?
C31 H31B 0.9900 . ?
C31 C30 1.506(5) . ?
C24 C23 1.461(6) . ?
C23 H23A 0.9900 . ?
C23 H23B 0.9900 . ?
C4 H4A 0.9900 . ?
C4 H4B 0.9900 . ?
C4 C3 1.516(5) . ?
C3 H3A 0.9900 . ?
C3 H3B 0.9900 . ?
C15 H15A 0.9900 . ?
C15 H15B 0.9900 . ?
C15 C14 1.499(5) . ?
C15 C16 1.519(5) . ?
C14 H14A 0.9900 . ?
C14 H14B 0.9900 . ?
C14 C13 1.510(5) . ?
C28 H28A 0.9900 . ?
C28 H28B 0.9900 . ?
C28 C29 1.518(5) . ?
C30 H30A 0.9900 . ?
C30 H30B 0.9900 . ?
C30 C29 1.502(6) . ?
C11 H11 1.0000 . ?
C11 C16 1.511(5) . ?
C22 H22A 0.9900 . ?
C22 H22B 0.9900 . ?
C22 C21 1.531(5) . ?
C29 H29A 0.9900 . ?
C29 H29B 0.9900 . ?
C26 H26A 0.9900 . ?
C26 H26B 0.9900 . ?
C16 H16A 0.9900 . ?
C16 H16B 0.9900 . ?
C13 H13A 0.9900 . ?
C13 H13B 0.9900 . ?
C21 H21A 0.9900 . ?
C21 H21B 0.9900 . ?

loop_
_geom_torsion_atom_site_label_1
_geom_torsion_atom_site_label_2
_geom_torsion_atom_site_label_3
_geom_torsion_atom_site_label_4
_geom_torsion
_geom_torsion_site_symmetry_1
_geom_torsion_site_symmetry_2
_geom_torsion_site_symmetry_3
_geom_torsion_site_symmetry_4
_geom_torsion_publ_flag
Cu2 S3 C17 C18 -169.9(2) . . . . ?
Cu2 S3 C17 C22 67.1(2) . . . . ?
Cu2 S3 C23 C24 50.3(3) . . . . ?
Cu3 S4 C27 C32 -162.9(2) . . . . ?
Cu3 S4 C27 C28 74.0(3) . . . . ?
Cu3 S4 C26 C25 51.5(3) . . . . ?
Cu1 S1 C1 C6 -42.0(3) . . . . ?
Cu1 S1 C1 C2 81.5(2) . . . . ?
Cu1 S1 C7 C8 -176.8(2) . . . . ?
Cu1 S2 C10 C9 61.0(3) . . . 7_656 ?
Cu1 S2 C11 C12 -175.3(2) . . . . ?
Cu1 S2 C11 C16 62.9(2) . . . . ?
S2 C11 C16 C15 70.6(4) . . . . ?
S3 C17 C18 C19 -175.6(2) . . . . ?
S3 C17 C22 C21 177.8(2) . . . . ?
S4 C27 C32 C31 -179.6(2) . . . . ?
S4 C27 C28 C29 -177.3(3) . . . . ?
C19 C20 C21 C22 56.4(4) . . . . ?
C10 S2 C11 C12 -66.2(3) . . . . ?
C10 S2 C11 C16 172.0(2) . . . . ?
C17 S3 C23 C24 -59.2(3) . . . . ?
C17 C22 C21 C20 -55.3(4) . . . . ?
C6 C5 C4 C3 57.1(4) . . . . ?
C5 C6 C1 S1 173.5(2) . . . . ?
C5 C6 C1 C2 53.3(4) . . . . ?
C5 C4 C3 C2 -57.6(4) . . . . ?
C27 S4 C26 C25 -52.5(3) . . . . ?
C27 C32 C31 C30 57.2(4) . . . . ?
C27 C28 C29 C30 -55.1(5) . . . . ?
C1 S1 C7 C8 68.7(3) . . . . ?
C1 C6 C5 C4 -54.5(4) . . . . ?
C1 C2 C3 C4 56.1(4) . . . . ?
C7 S1 C1 C6 67.3(3) . . . . ?
C7 S1 C1 C2 -169.2(2) . . . . ?
C12 C11 C16 C15 -52.1(4) . . . . ?
C18 C19 C20 C21 -56.4(4) . . . . ?
C18 C17 C22 C21 54.7(4) . . . . ?
C32 C27 C28 C29 57.4(5) . . . . ?
C32 C31 C30 C29 -54.8(5) . . . . ?
C20 C19 C18 C17 55.9(4) . . . . ?
C31 C30 C29 C28 53.9(5) . . . . ?
C23 S3 C17 C18 -61.2(3) . . . . ?
C23 S3 C17 C22 175.8(2) . . . . ?
C3 C2 C1 S1 -177.7(3) . . . . ?
C3 C2 C1 C6 -54.2(4) . . . . ?
C15 C14 C13 C12 56.5(4) . . . . ?
C14 C15 C16 C11 53.8(4) . . . . ?
C28 C27 C32 C31 -58.4(4) . . . . ?
C11 S2 C10 C9 -53.1(3) . . . 7_656 ?
C11 C12 C13 C14 -55.6(4) . . . . ?
C22 C17 C18 C19 -55.6(4) . . . . ?
C26 S4 C27 C32 -55.5(3) . . . . ?
C26 S4 C27 C28 -178.5(3) . . . . ?
C16 C15 C14 C13 -55.6(4) . . . . ?
C13 C12 C11 S2 -67.1(4) . . . . ?
C13 C12 C11 C16 53.3(4) . . . . ?
